data_4030051
loop_
_publ_author_name
'Shekar, Sukesh'
'Brown, Seth N.'

_publ_section_title
;
 Mechanism and selectivity of methyl and phenyl migrations in hypervalent
 silylated iminoquinones.
;
_journal_issue 24
_journal_name_full 'The Journal of organic chemistry'
_journal_page_first 12047
_journal_page_last 12055
_journal_paper_doi 10.1021/jo501888r
_journal_volume 79
_journal_year 2014
_chemical_formula_moiety 'C40 H50 Cl N O2 Si'
_chemical_formula_sum 'C40 H50 Cl N O2 Si'
_chemical_formula_weight 640.35
_chemical_name_common ClPhSi(ON[Ph]O)
_chemical_name_systematic
; 
 2,4,8,10-Tetra-tert-butyl-6-chloro-6,12-diphenyl-
1H-dibenzo[d,g][1,3,6,2]dioxazasilocine  
;
_space_group_crystal_system monoclinic
_space_group_IT_number 15
_space_group_name_Hall '-C 2yc'
_space_group_name_H-M_alt 'C 1 2/c 1'
_symmetry_space_group_name_Hall '-C 2yc'
_symmetry_space_group_name_H-M 'C 1 2/c 1'
_atom_sites_solution_hydrogens mixed
_atom_sites_solution_primary direct
_atom_sites_solution_secondary difmap
_audit_creation_method SHELXL-2013
_cell_angle_alpha 90
_cell_angle_beta 101.1022(17)
_cell_angle_gamma 90
_cell_formula_units_Z 8
_cell_length_a 37.394(2)
_cell_length_b 10.6766(6)
_cell_length_c 18.4173(10)
_cell_measurement_reflns_used 9926
_cell_measurement_temperature 120(2)
_cell_measurement_theta_max 26.40
_cell_measurement_theta_min 2.23
_cell_volume 7215.3(7)
_computing_cell_refinement 'Bruker SAINT'
_computing_data_collection 'Bruker APEX2'
_computing_data_reduction 'Bruker SAINT'
_computing_molecular_graphics 'XP (Sheldrick, 2008)'
_computing_publication_material 'XCIF (Sheldrick, 2008)'
_computing_structure_refinement 'SHELXL-2013 (Sheldrick, 2013)'
_computing_structure_solution 'SHELXS-97 (Sheldrick 2008)'
_diffrn_ambient_temperature 120(2)
_diffrn_detector_area_resol_mean 8.33
_diffrn_measured_fraction_theta_full 1.000
_diffrn_measured_fraction_theta_max 1.000
_diffrn_measurement_device_type 'Bruker APEX-II CCD'
_diffrn_measurement_method '\f and \w scans'
_diffrn_radiation_type MoK\a
_diffrn_radiation_wavelength 0.71073
_diffrn_reflns_av_R_equivalents 0.0327
_diffrn_reflns_av_unetI/netI 0.0149
_diffrn_reflns_Laue_measured_fraction_full 1.000
_diffrn_reflns_Laue_measured_fraction_max 1.000
_diffrn_reflns_limit_h_max 46
_diffrn_reflns_limit_h_min -46
_diffrn_reflns_limit_k_max 13
_diffrn_reflns_limit_k_min -13
_diffrn_reflns_limit_l_max 23
_diffrn_reflns_limit_l_min -22
_diffrn_reflns_number 84580
_diffrn_reflns_point_group_measured_fraction_full 1.000
_diffrn_reflns_point_group_measured_fraction_max 1.000
_diffrn_reflns_theta_full 25.242
_diffrn_reflns_theta_max 26.414
_diffrn_reflns_theta_min 1.110
_diffrn_source 'fine-focus sealed tube'
_exptl_absorpt_coefficient_mu 0.173
_exptl_absorpt_correction_T_max 0.7454
_exptl_absorpt_correction_T_min 0.6886
_exptl_absorpt_correction_type multi-scan
_exptl_absorpt_process_details
; 
 Blessing, R. H. (1995) Acta Cryst. A51, 33-38.

 Sheldrick, G. M. (2008) SADABS, University of G&#x00F6;ttingen, Germany.
;
_exptl_crystal_colour colorless
_exptl_crystal_density_diffrn 1.179
_exptl_crystal_density_method 'not measured'
_exptl_crystal_description 'rectangular block'
_exptl_crystal_F_000 2752
_exptl_crystal_recrystallization_method
;
 Crystals were grown from chloroform/acetonitrile.
;
_exptl_crystal_size_max 0.148
_exptl_crystal_size_mid 0.106
_exptl_crystal_size_min 0.059
_exptl_transmission_factor_max 0.7454
_exptl_transmission_factor_min 0.6886
_refine_diff_density_max 0.469
_refine_diff_density_min -0.463
_refine_diff_density_rms 0.088
_refine_ls_extinction_method none
_refine_ls_goodness_of_fit_ref 1.051
_refine_ls_hydrogen_treatment mixed
_refine_ls_matrix_type full
_refine_ls_number_parameters 591
_refine_ls_number_reflns 7409
_refine_ls_number_restraints 0
_refine_ls_restrained_S_all 1.051
_refine_ls_R_factor_all 0.0414
_refine_ls_R_factor_gt 0.0342
_refine_ls_shift/su_max 0.001
_refine_ls_shift/su_mean 0.000
_refine_ls_structure_factor_coef Fsqd
_refine_ls_weighting_details 'w=1/[\s^2^(Fo^2^)+(0.0571P)^2^+7.2624P] where P=(Fo^2^+2Fc^2^)/3'
_refine_ls_weighting_scheme calc
_refine_ls_wR_factor_gt 0.0938
_refine_ls_wR_factor_ref 0.1041
_reflns_Friedel_coverage 0.000
_reflns_number_gt 6468
_reflns_number_total 7409
_reflns_threshold_expression 'I > 2\s(I)'
_cod_data_source_file jo501888r_si_002.cif
_cod_data_source_block SS278
_cod_depositor_comments 'Adding full bibliography for 4030051.cif.'
_cod_original_cell_volume 7215.4(7)
_cod_database_code 4030051
_shelx_space_group_comment
; 
The symmetry employed for this shelxl refinement is uniquely defined 
by the following loop, which should always be used as a source of 
symmetry information in preference to the above space-group names. 
They are only intended as comments. 
;
_shelx_estimated_absorpt_t_min 0.975
_shelx_estimated_absorpt_t_max 0.990
_shelxl_version_number 2013-4

loop_
_space_group_symop_operation_xyz
'x, y, z'
'-x, y, -z+1/2'
'x+1/2, y+1/2, z'
'-x+1/2, y+1/2, -z+1/2'
'-x, -y, -z'
'x, -y, z-1/2'
'-x+1/2, -y+1/2, -z'
'x+1/2, -y+1/2, z-1/2'

loop_
_atom_site_label
_atom_site_type_symbol
_atom_site_fract_x
_atom_site_fract_y
_atom_site_fract_z
_atom_site_U_iso_or_equiv
_atom_site_adp_type
_atom_site_occupancy
_atom_site_site_symmetry_order
_atom_site_calc_flag
_atom_site_refinement_flags_posn
_atom_site_refinement_flags_adp
_atom_site_refinement_flags_occupancy
_atom_site_disorder_assembly
_atom_site_disorder_group
Si Si 0.18763(2) 0.40588(3) -0.00432(2) 0.01550(10) Uani 1 1 d . . . . .
Cl Cl 0.24288(2) 0.43593(4) 0.01149(2) 0.02506(10) Uani 1 1 d . . . . .
O1 O 0.18552(3) 0.29906(9) 0.05808(5) 0.0174(2) Uani 1 1 d . . . . .
O2 O 0.17435(3) 0.54461(9) 0.01634(5) 0.0185(2) Uani 1 1 d . . . . .
N N 0.11651(3) 0.38424(11) 0.00645(6) 0.0149(2) Uani 1 1 d . . . . .
C11 C 0.12501(4) 0.32544(12) 0.07872(7) 0.0148(3) Uani 1 1 d . . . . .
C12 C 0.16091(4) 0.28832(12) 0.10436(7) 0.0148(3) Uani 1 1 d . . . . .
C13 C 0.17198(4) 0.24120(12) 0.17646(7) 0.0151(3) Uani 1 1 d . . . . .
C14 C 0.14475(4) 0.22854(13) 0.21838(7) 0.0165(3) Uani 1 1 d . . . . .
H14 H 0.1513(4) 0.1996(15) 0.2662(9) 0.015(4) Uiso 1 1 d . . . . .
C15 C 0.10825(4) 0.26211(13) 0.19332(7) 0.0162(3) Uani 1 1 d . . . . .
C16 C 0.09897(4) 0.31187(13) 0.12249(7) 0.0160(3) Uani 1 1 d . . . . .
H16 H 0.0741(5) 0.3384(16) 0.1030(9) 0.023(4) Uiso 1 1 d . . . . .
C17 C 0.21232(4) 0.21519(13) 0.20980(7) 0.0170(3) Uani 1 1 d . . . . .
C18 C 0.07899(4) 0.24573(14) 0.24095(8) 0.0200(3) Uani 1 1 d . . . . .
C21 C 0.11050(4) 0.51745(13) 0.01154(7) 0.0147(3) Uani 1 1 d . . . . .
C22 C 0.14068(4) 0.59529(13) 0.01637(7) 0.0148(3) Uani 1 1 d . . . . .
C23 C 0.13757(4) 0.72568(13) 0.02378(7) 0.0149(3) Uani 1 1 d . . . . .
C24 C 0.10320(4) 0.77087(13) 0.02907(7) 0.0164(3) Uani 1 1 d . . . . .
H24 H 0.1009(4) 0.8613(16) 0.0354(9) 0.018(4) Uiso 1 1 d . . . . .
C25 C 0.07259(4) 0.69462(13) 0.02650(7) 0.0162(3) Uani 1 1 d . . . . .
C26 C 0.07667(4) 0.56706(13) 0.01594(7) 0.0157(3) Uani 1 1 d . . . . .
H26 H 0.0570(5) 0.5113(16) 0.0133(9) 0.018(4) Uiso 1 1 d . . . . .
C27 C 0.17048(4) 0.81326(13) 0.02671(7) 0.0170(3) Uani 1 1 d . . . . .
C28 C 0.03577(4) 0.74901(14) 0.03595(8) 0.0208(3) Uani 1 1 d . . . . .
C31 C 0.09388(4) 0.31644(13) -0.05171(7) 0.0159(3) Uani 1 1 d . . . . .
C32 C 0.08812(4) 0.18819(14) -0.04503(8) 0.0209(3) Uani 1 1 d . . . . .
H32 H 0.0975(5) 0.1478(18) 0.0015(10) 0.029(5) Uiso 1 1 d . . . . .
C33 C 0.06870(4) 0.12128(15) -0.10459(9) 0.0259(3) Uani 1 1 d . . . . .
H33 H 0.0653(5) 0.0346(18) -0.0995(10) 0.028(5) Uiso 1 1 d . . . . .
C34 C 0.05436(4) 0.18014(16) -0.17073(9) 0.0269(3) Uani 1 1 d . . . . .
H34 H 0.0385(5) 0.1273(17) -0.2161(10) 0.028(5) Uiso 1 1 d . . . . .
C35 C 0.05985(4) 0.30790(16) -0.17689(8) 0.0255(3) Uani 1 1 d . . . . .
H35 H 0.0500(5) 0.3515(19) -0.2222(11) 0.034(5) Uiso 1 1 d . . . . .
C36 C 0.07940(4) 0.37611(14) -0.11836(8) 0.0198(3) Uani 1 1 d . . . . .
H36 H 0.0831(4) 0.4619(17) -0.1236(9) 0.019(4) Uiso 1 1 d . . . . .
C41 C 0.17167(4) 0.36011(14) -0.10161(8) 0.0188(3) Uani 1 1 d . . . . .
C42 C 0.16564(4) 0.23517(15) -0.12334(9) 0.0254(3) Uani 1 1 d . . . . .
H42 H 0.1706(5) 0.1684(17) -0.0861(10) 0.025(4) Uiso 1 1 d . . . . .
C43 C 0.15285(5) 0.20488(18) -0.19715(10) 0.0332(4) Uani 1 1 d . . . . .
H43 H 0.1474(6) 0.120(2) -0.2106(11) 0.042(6) Uiso 1 1 d . . . . .
C44 C 0.14604(5) 0.29871(19) -0.25015(9) 0.0340(4) Uani 1 1 d . . . . .
H44 H 0.1371(6) 0.279(2) -0.2988(12) 0.042(6) Uiso 1 1 d . . . . .
C45 C 0.15237(5) 0.42218(18) -0.23015(9) 0.0307(4) Uani 1 1 d . . . . .
H45 H 0.1481(5) 0.486(2) -0.2672(11) 0.040(5) Uiso 1 1 d . . . . .
C46 C 0.16512(4) 0.45295(16) -0.15630(9) 0.0247(3) Uani 1 1 d . . . . .
H46 H 0.1693(5) 0.5388(18) -0.1419(10) 0.027(5) Uiso 1 1 d . . . . .
C171 C 0.23301(4) 0.34019(16) 0.21563(9) 0.0264(3) Uani 1 1 d . . . . .
H17C H 0.2322(5) 0.3783(18) 0.1677(11) 0.030(5) Uiso 1 1 d . . . . .
H17B H 0.2224(6) 0.400(2) 0.2462(12) 0.042(6) Uiso 1 1 d . . . . .
H17A H 0.2592(6) 0.327(2) 0.2371(12) 0.044(6) Uiso 1 1 d . . . . .
C172 C 0.22947(4) 0.12267(16) 0.16297(9) 0.0244(3) Uani 1 1 d . . . . .
H17D H 0.2277(5) 0.1516(18) 0.1133(11) 0.033(5) Uiso 1 1 d . . . . .
H17F H 0.2556(6) 0.1112(18) 0.1864(11) 0.035(5) Uiso 1 1 d . . . . .
H17E H 0.2180(5) 0.041(2) 0.1625(11) 0.036(5) Uiso 1 1 d . . . . .
C173 C 0.21699(4) 0.15933(17) 0.28766(8) 0.0259(3) Uani 1 1 d . . . . .
H17G H 0.2027(5) 0.0785(19) 0.2873(10) 0.034(5) Uiso 1 1 d . . . . .
H17I H 0.2423(5) 0.1399(18) 0.3046(10) 0.029(5) Uiso 1 1 d . . . . .
H17H H 0.2091(6) 0.216(2) 0.3224(11) 0.039(5) Uiso 1 1 d . . . . .
C181 C 0.05601(5) 0.12971(18) 0.21369(10) 0.0336(4) Uani 1 1 d . . . . .
H18A H 0.0450(5) 0.1425(19) 0.1606(11) 0.036(5) Uiso 1 1 d . . . . .
H18B H 0.0368(6) 0.118(2) 0.2436(12) 0.045(6) Uiso 1 1 d . . . . .
H18C H 0.0718(7) 0.052(2) 0.2207(13) 0.056(7) Uiso 1 1 d . . . . .
C182 C 0.05448(5) 0.36195(18) 0.23427(10) 0.0304(4) Uani 1 1 d . . . . .
H18F H 0.0400(6) 0.3706(19) 0.1841(12) 0.040(5) Uiso 1 1 d . . . . .
H18E H 0.0377(6) 0.355(2) 0.2687(11) 0.041(5) Uiso 1 1 d . . . . .
H18D H 0.0687(6) 0.439(2) 0.2459(11) 0.043(6) Uiso 1 1 d . . . . .
C183 C 0.09554(5) 0.2279(2) 0.32297(9) 0.0322(4) Uani 1 1 d . . . . .
H18I H 0.0762(6) 0.2240(19) 0.3516(11) 0.039(5) Uiso 1 1 d . . . . .
H18H H 0.1087(6) 0.148(2) 0.3307(12) 0.044(6) Uiso 1 1 d . . . . .
H18G H 0.1112(6) 0.3009(19) 0.3413(11) 0.035(5) Uiso 1 1 d . . . . .
C271 C 0.18723(4) 0.79590(16) -0.04254(8) 0.0241(3) Uani 1 1 d . . . . .
H27A H 0.2067(5) 0.8549(18) -0.0425(10) 0.029(5) Uiso 1 1 d . . . . .
H27C H 0.1687(6) 0.812(2) -0.0876(12) 0.044(6) Uiso 1 1 d . . . . .
H27B H 0.1960(5) 0.714(2) -0.0466(10) 0.033(5) Uiso 1 1 d . . . . .
C272 C 0.19954(4) 0.78527(15) 0.09590(8) 0.0229(3) Uani 1 1 d . . . . .
H27D H 0.2211(5) 0.8396(17) 0.0952(9) 0.025(4) Uiso 1 1 d . . . . .
H27F H 0.2083(5) 0.6996(19) 0.0957(10) 0.031(5) Uiso 1 1 d . . . . .
H27E H 0.1897(5) 0.7990(18) 0.1417(11) 0.035(5) Uiso 1 1 d . . . . .
C273 C 0.15945(4) 0.95096(14) 0.02884(10) 0.0248(3) Uani 1 1 d . . . . .
H27I H 0.1413(5) 0.9722(17) -0.0134(10) 0.026(4) Uiso 1 1 d . . . . .
H27H H 0.1500(5) 0.9699(18) 0.0736(10) 0.029(5) Uiso 1 1 d . . . . .
H27G H 0.1795(5) 1.0028(17) 0.0286(9) 0.024(4) Uiso 1 1 d . . . . .
C281 C 0.01975(9) 0.6674(3) 0.0899(2) 0.0524(8) Uani 0.691(2) 1 d . . P A 1
H28A H 0.0366 0.6654 0.1377 0.079 Uiso 0.691(2) 1 calc R U P A 1
H28B H 0.0161 0.5822 0.0701 0.079 Uiso 0.691(2) 1 calc R U P A 1
H28C H -0.0037 0.7023 0.0963 0.079 Uiso 0.691(2) 1 calc R U P A 1
C282 C 0.00998(7) 0.7462(3) -0.03883(16) 0.0480(7) Uani 0.691(2) 1 d . . P A 1
H28D H -0.0142 0.7753 -0.0331 0.072 Uiso 0.691(2) 1 calc R U P A 1
H28E H 0.0082 0.6604 -0.0581 0.072 Uiso 0.691(2) 1 calc R U P A 1
H28F H 0.0194 0.8013 -0.0734 0.072 Uiso 0.691(2) 1 calc R U P A 1
C283 C 0.03850(7) 0.8824(3) 0.0648(2) 0.0504(8) Uani 0.691(2) 1 d . . P A 1
H28G H 0.0461 0.9377 0.0281 0.076 Uiso 0.691(2) 1 calc R U P A 1
H28H H 0.0565 0.8863 0.1111 0.076 Uiso 0.691(2) 1 calc R U P A 1
H28I H 0.0147 0.9093 0.0739 0.076 Uiso 0.691(2) 1 calc R U P A 1
C284 C 0.02290(19) 0.8470(7) -0.0242(4) 0.0524(8) Uani 0.309(2) 1 d . . P A 2
H28J H 0.0236 0.8111 -0.0728 0.079 Uiso 0.309(2) 1 calc R U P A 2
H28K H 0.0390 0.9203 -0.0158 0.079 Uiso 0.309(2) 1 calc R U P A 2
H28L H -0.0021 0.8724 -0.0224 0.079 Uiso 0.309(2) 1 calc R U P A 2
C285 C 0.04124(17) 0.8165(8) 0.1107(4) 0.0480(7) Uani 0.309(2) 1 d . . P A 2
H28M H 0.0187 0.8599 0.1154 0.072 Uiso 0.309(2) 1 calc R U P A 2
H28N H 0.0610 0.8776 0.1137 0.072 Uiso 0.309(2) 1 calc R U P A 2
H28O H 0.0475 0.7552 0.1507 0.072 Uiso 0.309(2) 1 calc R U P A 2
C286 C 0.00517(16) 0.6542(6) 0.0303(5) 0.0504(8) Uani 0.309(2) 1 d . . P A 2
H28P H 0.0012 0.6142 -0.0185 0.076 Uiso 0.309(2) 1 calc R U P A 2
H28Q H -0.0172 0.6967 0.0369 0.076 Uiso 0.309(2) 1 calc R U P A 2
H28R H 0.0118 0.5903 0.0688 0.076 Uiso 0.309(2) 1 calc R U P A 2

loop_
_atom_site_aniso_label
_atom_site_aniso_U_11
_atom_site_aniso_U_22
_atom_site_aniso_U_33
_atom_site_aniso_U_23
_atom_site_aniso_U_13
_atom_site_aniso_U_12
Si 0.01285(18) 0.01665(19) 0.01820(19) -0.00032(14) 0.00602(14) 0.00051(13)
Cl 0.01584(17) 0.0282(2) 0.0333(2) -0.00173(15) 0.01005(14) -0.00101(14)
O1 0.0134(5) 0.0207(5) 0.0194(5) 0.0019(4) 0.0067(4) 0.0031(4)
O2 0.0122(5) 0.0177(5) 0.0262(5) -0.0026(4) 0.0056(4) 0.0005(4)
N 0.0147(5) 0.0148(5) 0.0151(5) -0.0006(4) 0.0026(4) 0.0013(4)
C11 0.0150(6) 0.0138(6) 0.0156(6) -0.0013(5) 0.0026(5) -0.0003(5)
C12 0.0137(6) 0.0144(6) 0.0174(6) -0.0033(5) 0.0058(5) -0.0013(5)
C13 0.0132(6) 0.0137(6) 0.0177(6) -0.0038(5) 0.0014(5) -0.0005(5)
C14 0.0170(7) 0.0177(7) 0.0142(6) -0.0007(5) 0.0018(5) -0.0010(5)
C15 0.0154(6) 0.0157(6) 0.0180(6) -0.0028(5) 0.0046(5) -0.0024(5)
C16 0.0125(6) 0.0164(6) 0.0191(6) -0.0015(5) 0.0028(5) -0.0006(5)
C17 0.0126(6) 0.0202(7) 0.0174(6) -0.0024(5) 0.0009(5) 0.0008(5)
C18 0.0156(6) 0.0269(8) 0.0185(7) 0.0013(6) 0.0055(5) -0.0011(6)
C21 0.0166(6) 0.0159(6) 0.0114(6) -0.0002(5) 0.0026(5) 0.0009(5)
C22 0.0127(6) 0.0192(7) 0.0126(6) -0.0001(5) 0.0028(5) 0.0019(5)
C23 0.0150(6) 0.0177(6) 0.0111(6) 0.0003(5) 0.0005(5) -0.0007(5)
C24 0.0184(7) 0.0157(7) 0.0144(6) 0.0001(5) 0.0013(5) 0.0014(5)
C25 0.0151(6) 0.0198(7) 0.0133(6) 0.0005(5) 0.0017(5) 0.0031(5)
C26 0.0135(6) 0.0188(7) 0.0149(6) -0.0001(5) 0.0026(5) -0.0016(5)
C27 0.0148(6) 0.0176(7) 0.0175(6) 0.0002(5) 0.0006(5) -0.0020(5)
C28 0.0161(7) 0.0202(7) 0.0270(7) -0.0004(6) 0.0063(6) 0.0032(5)
C31 0.0118(6) 0.0196(7) 0.0173(6) -0.0041(5) 0.0056(5) -0.0001(5)
C32 0.0214(7) 0.0179(7) 0.0237(7) -0.0012(6) 0.0049(6) 0.0032(6)
C33 0.0266(8) 0.0194(8) 0.0327(8) -0.0075(6) 0.0084(6) -0.0014(6)
C34 0.0251(8) 0.0312(8) 0.0247(7) -0.0102(6) 0.0058(6) -0.0053(6)
C35 0.0265(8) 0.0323(8) 0.0175(7) -0.0019(6) 0.0037(6) -0.0041(6)
C36 0.0206(7) 0.0216(7) 0.0177(7) -0.0001(5) 0.0053(5) -0.0023(6)
C41 0.0150(6) 0.0235(7) 0.0200(7) -0.0006(5) 0.0085(5) 0.0015(5)
C42 0.0278(8) 0.0242(8) 0.0259(8) -0.0022(6) 0.0097(6) 0.0029(6)
C43 0.0357(9) 0.0331(9) 0.0317(9) -0.0127(7) 0.0090(7) -0.0002(7)
C44 0.0301(9) 0.0532(11) 0.0195(8) -0.0078(7) 0.0071(6) 0.0033(8)
C45 0.0279(8) 0.0433(10) 0.0220(8) 0.0070(7) 0.0079(6) 0.0033(7)
C46 0.0231(7) 0.0277(8) 0.0247(7) 0.0031(6) 0.0083(6) -0.0002(6)
C171 0.0200(8) 0.0267(8) 0.0301(8) -0.0043(7) -0.0012(6) -0.0056(6)
C172 0.0214(8) 0.0285(8) 0.0221(7) -0.0037(6) 0.0010(6) 0.0100(6)
C173 0.0167(7) 0.0398(9) 0.0198(7) 0.0032(7) -0.0004(6) 0.0036(7)
C181 0.0285(9) 0.0369(10) 0.0377(10) -0.0009(8) 0.0120(7) -0.0133(8)
C182 0.0260(8) 0.0396(10) 0.0295(9) 0.0020(7) 0.0147(7) 0.0098(7)
C183 0.0228(8) 0.0554(12) 0.0201(8) 0.0057(7) 0.0085(6) 0.0020(8)
C271 0.0225(8) 0.0287(8) 0.0221(7) -0.0011(6) 0.0068(6) -0.0090(6)
C272 0.0198(7) 0.0229(8) 0.0226(7) 0.0002(6) -0.0040(6) -0.0024(6)
C273 0.0198(7) 0.0184(7) 0.0346(9) 0.0012(6) 0.0009(7) -0.0026(6)
C281 0.0459(16) 0.0496(16) 0.075(2) 0.0258(15) 0.0442(15) 0.0236(13)
C282 0.0238(12) 0.076(2) 0.0418(14) -0.0074(14) -0.0005(10) 0.0208(13)
C283 0.0226(12) 0.0364(14) 0.096(2) -0.0276(15) 0.0195(13) 0.0033(10)
C284 0.0459(16) 0.0496(16) 0.075(2) 0.0258(15) 0.0442(15) 0.0236(13)
C285 0.0238(12) 0.076(2) 0.0418(14) -0.0074(14) -0.0005(10) 0.0208(13)
C286 0.0226(12) 0.0364(14) 0.096(2) -0.0276(15) 0.0195(13) 0.0033(10)

loop_
_atom_type_symbol
_atom_type_description
_atom_type_scat_dispersion_real
_atom_type_scat_dispersion_imag
_atom_type_scat_source
C C 0.0033 0.0016 'International Tables Vol C Tables 4.2.6.8 and 6.1.1.4'
H H 0.0000 0.0000 'International Tables Vol C Tables 4.2.6.8 and 6.1.1.4'
N N 0.0061 0.0033 'International Tables Vol C Tables 4.2.6.8 and 6.1.1.4'
O O 0.0106 0.0060 'International Tables Vol C Tables 4.2.6.8 and 6.1.1.4'
Si Si 0.0817 0.0704 'International Tables Vol C Tables 4.2.6.8 and 6.1.1.4'
Cl Cl 0.1484 0.1585 'International Tables Vol C Tables 4.2.6.8 and 6.1.1.4'

loop_
_geom_angle_atom_site_label_1
_geom_angle_atom_site_label_2
_geom_angle_atom_site_label_3
_geom_angle
O2 Si O1 114.35(5)
O2 Si C41 114.31(6)
O1 Si C41 116.68(6)
O2 Si Cl 99.68(4)
O1 Si Cl 101.13(4)
C41 Si Cl 107.93(5)
O2 Si N 73.35(4)
O1 Si N 73.02(4)
C41 Si N 84.83(5)
Cl Si N 167.21(3)
C12 O1 Si 128.63(9)
C22 O2 Si 132.83(9)
C31 N C21 118.06(11)
C31 N C11 117.55(11)
C21 N C11 112.06(10)
C31 N Si 115.84(8)
C21 N Si 95.02(8)
C11 N Si 93.40(7)
C16 C11 C12 120.83(12)
C16 C11 N 121.65(12)
C12 C11 N 117.45(11)
O1 C12 C11 118.88(12)
O1 C12 C13 120.34(12)
C11 C12 C13 120.78(12)
C14 C13 C12 116.30(12)
C14 C13 C17 121.60(12)
C12 C13 C17 121.92(12)
C13 C14 C15 124.09(13)
C13 C14 H14 118.3(10)
C15 C14 H14 117.6(10)
C16 C15 C14 117.29(12)
C16 C15 C18 120.17(12)
C14 C15 C18 122.55(12)
C11 C16 C15 120.65(12)
C11 C16 H16 119.0(10)
C15 C16 H16 120.4(10)
C172 C17 C173 106.96(12)
C172 C17 C171 109.88(13)
C173 C17 C171 107.93(12)
C172 C17 C13 112.09(11)
C173 C17 C13 111.69(11)
C171 C17 C13 108.22(12)
C183 C18 C182 107.55(13)
C183 C18 C181 108.49(14)
C182 C18 C181 109.76(14)
C183 C18 C15 112.34(12)
C182 C18 C15 110.00(12)
C181 C18 C15 108.66(12)
C26 C21 C22 120.38(12)
C26 C21 N 122.26(12)
C22 C21 N 117.25(12)
O2 C22 C21 119.89(12)
O2 C22 C23 118.96(12)
C21 C22 C23 121.12(12)
C24 C23 C22 116.38(12)
C24 C23 C27 121.97(12)
C22 C23 C27 121.65(12)
C23 C24 C25 123.79(13)
C23 C24 H24 117.1(10)
C25 C24 H24 119.1(10)
C26 C25 C24 117.69(12)
C26 C25 C28 120.81(12)
C24 C25 C28 121.49(12)
C25 C26 C21 120.55(13)
C25 C26 H26 121.4(10)
C21 C26 H26 118.0(10)
C273 C27 C271 106.98(12)
C273 C27 C272 108.47(12)
C271 C27 C272 109.18(12)
C273 C27 C23 111.56(12)
C271 C27 C23 110.42(11)
C272 C27 C23 110.14(11)
C283 C28 C282 108.9(2)
C283 C28 C281 108.4(2)
C282 C28 C281 108.5(2)
C286 C28 C285 110.1(4)
C286 C28 C284 106.2(5)
C285 C28 C284 107.3(5)
C286 C28 C25 114.9(2)
C283 C28 C25 113.18(15)
C282 C28 C25 108.42(14)
C281 C28 C25 109.30(14)
C285 C28 C25 108.2(2)
C284 C28 C25 109.9(2)
C32 C31 C36 119.00(13)
C32 C31 N 120.72(12)
C36 C31 N 120.11(12)
C33 C32 C31 120.04(14)
C33 C32 H32 121.1(11)
C31 C32 H32 118.8(11)
C34 C33 C32 121.06(15)
C34 C33 H33 119.8(11)
C32 C33 H33 119.1(11)
C33 C34 C35 118.70(14)
C33 C34 H34 120.2(10)
C35 C34 H34 121.0(10)
C36 C35 C34 121.12(15)
C36 C35 H35 118.4(12)
C34 C35 H35 120.5(12)
C35 C36 C31 120.06(14)
C35 C36 H36 120.0(10)
C31 C36 H36 119.9(10)
C42 C41 C46 118.23(14)
C42 C41 Si 122.37(11)
C46 C41 Si 119.39(12)
C43 C42 C41 120.53(15)
C43 C42 H42 119.8(10)
C41 C42 H42 119.6(10)
C44 C43 C42 120.14(16)
C44 C43 H43 120.3(12)
C42 C43 H43 119.4(13)
C45 C44 C43 120.27(16)
C45 C44 H44 119.7(13)
C43 C44 H44 120.0(13)
C44 C45 C46 119.78(16)
C44 C45 H45 119.5(13)
C46 C45 H45 120.7(13)
C45 C46 C41 121.03(15)
C45 C46 H46 120.2(11)
C41 C46 H46 118.8(11)
C17 C171 H17C 112.0(11)
C17 C171 H17B 110.5(13)
H17C C171 H17B 107.7(16)
C17 C171 H17A 110.6(12)
H17C C171 H17A 106.2(16)
H17B C171 H17A 109.7(17)
C17 C172 H17D 111.8(12)
C17 C172 H17F 108.5(11)
H17D C172 H17F 109.6(16)
C17 C172 H17E 110.5(12)
H17D C172 H17E 109.5(16)
H17F C172 H17E 106.7(16)
C17 C173 H17G 111.1(11)
C17 C173 H17I 108.3(11)
H17G C173 H17I 107.6(15)
C17 C173 H17H 112.4(12)
H17G C173 H17H 108.2(16)
H17I C173 H17H 109.1(16)
C18 C181 H18A 108.1(12)
C18 C181 H18B 110.0(12)
H18A C181 H18B 110.9(16)
C18 C181 H18C 110.2(13)
H18A C181 H18C 110.9(18)
H18B C181 H18C 106.7(18)
C18 C182 H18F 111.4(12)
C18 C182 H18E 109.7(13)
H18F C182 H18E 108.0(17)
C18 C182 H18D 111.8(13)
H18F C182 H18D 107.7(17)
H18E C182 H18D 108.0(18)
C18 C183 H18I 109.8(12)
C18 C183 H18H 110.4(12)
H18I C183 H18H 106.8(17)
C18 C183 H18G 109.7(11)
H18I C183 H18G 107.5(16)
H18H C183 H18G 112.5(17)
C27 C271 H27A 110.4(11)
C27 C271 H27C 110.2(13)
H27A C271 H27C 107.1(16)
C27 C271 H27B 112.4(12)
H27A C271 H27B 109.5(16)
H27C C271 H27B 106.9(17)
C27 C272 H27D 108.8(10)
C27 C272 H27F 111.3(11)
H27D C272 H27F 106.0(15)
C27 C272 H27E 110.9(11)
H27D C272 H27E 111.0(15)
H27F C272 H27E 108.8(16)
C27 C273 H27I 111.1(11)
C27 C273 H27H 111.3(11)
H27I C273 H27H 108.7(15)
C27 C273 H27G 110.5(11)
H27I C273 H27G 107.5(15)
H27H C273 H27G 107.5(15)
C28 C281 H28A 109.5
C28 C281 H28B 109.5
H28A C281 H28B 109.5
C28 C281 H28C 109.5
H28A C281 H28C 109.5
H28B C281 H28C 109.5
C28 C282 H28D 109.5
C28 C282 H28E 109.5
H28D C282 H28E 109.5
C28 C282 H28F 109.5
H28D C282 H28F 109.5
H28E C282 H28F 109.5
C28 C283 H28G 109.5
C28 C283 H28H 109.5
H28G C283 H28H 109.5
C28 C283 H28I 109.5
H28G C283 H28I 109.5
H28H C283 H28I 109.5
C28 C284 H28J 109.5
C28 C284 H28K 109.5
H28J C284 H28K 109.5
C28 C284 H28L 109.5
H28J C284 H28L 109.5
H28K C284 H28L 109.5
C28 C285 H28M 109.5
C28 C285 H28N 109.5
H28M C285 H28N 109.5
C28 C285 H28O 109.5
H28M C285 H28O 109.5
H28N C285 H28O 109.5
C28 C286 H28P 109.5
C28 C286 H28Q 109.5
H28P C286 H28Q 109.5
C28 C286 H28R 109.5
H28P C286 H28R 109.5
H28Q C286 H28R 109.5

loop_
_geom_bond_atom_site_label_1
_geom_bond_atom_site_label_2
_geom_bond_distance
Si O2 1.6304(10)
Si O1 1.6318(10)
Si C41 1.8423(14)
Si Cl 2.0553(5)
Si N 2.7147(12)
O1 C12 1.3742(16)
O2 C22 1.3706(16)
N C31 1.4277(17)
N C21 1.4457(17)
N C11 1.4505(17)
C11 C16 1.3859(19)
C11 C12 1.3921(18)
C12 C13 1.4057(19)
C13 C14 1.3977(19)
C13 C17 1.5406(18)
C14 C15 1.4007(19)
C14 H14 0.921(16)
C15 C16 1.3893(19)
C15 C18 1.5383(18)
C16 H16 0.974(18)
C17 C172 1.531(2)
C17 C173 1.532(2)
C17 C171 1.536(2)
C18 C183 1.530(2)
C18 C182 1.534(2)
C18 C181 1.536(2)
C21 C26 1.3884(19)
C21 C22 1.3904(19)
C22 C23 1.4058(19)
C23 C24 1.3937(19)
C23 C27 1.5381(18)
C24 C25 1.398(2)
C24 H24 0.978(17)
C25 C26 1.3882(19)
C25 C28 1.5348(19)
C26 H26 0.941(17)
C27 C273 1.529(2)
C27 C271 1.537(2)
C27 C272 1.5366(19)
C28 C286 1.516(7)
C28 C283 1.516(3)
C28 C282 1.522(3)
C28 C281 1.527(3)
C28 C285 1.532(7)
C28 C284 1.532(7)
C31 C32 1.395(2)
C31 C36 1.396(2)
C32 C33 1.391(2)
C32 H32 0.963(19)
C33 C34 1.384(2)
C33 H33 0.941(19)
C34 C35 1.387(2)
C34 H34 1.086(18)
C35 C36 1.387(2)
C35 H35 0.97(2)
C36 H36 0.934(18)
C41 C42 1.398(2)
C41 C46 1.401(2)
C42 C43 1.390(2)
C42 H42 0.982(18)
C43 C44 1.388(3)
C43 H43 0.95(2)
C44 C45 1.377(3)
C44 H44 0.92(2)
C45 C46 1.391(2)
C45 H45 0.95(2)
C46 H46 0.959(19)
C171 H17C 0.967(19)
C171 H17B 0.98(2)
C171 H17A 0.99(2)
C172 H17D 0.95(2)
C172 H17F 1.00(2)
C172 H17E 0.97(2)
C173 H17G 1.01(2)
C173 H17I 0.961(19)
C173 H17H 0.97(2)
C181 H18A 0.99(2)
C181 H18B 0.99(2)
C181 H18C 1.02(2)
C182 H18F 0.98(2)
C182 H18E 0.98(2)
C182 H18D 0.98(2)
C183 H18I 0.97(2)
C183 H18H 0.98(2)
C183 H18G 0.99(2)
C271 H27A 0.96(2)
C271 H27C 0.99(2)
C271 H27B 0.95(2)
C272 H27D 0.995(19)
C272 H27F 0.97(2)
C272 H27E 0.99(2)
C273 H27I 0.956(18)
C273 H27H 0.978(19)
C273 H27G 0.932(19)
C281 H28A 0.9800
C281 H28B 0.9800
C281 H28C 0.9800
C282 H28D 0.9800
C282 H28E 0.9800
C282 H28F 0.9800
C283 H28G 0.9800
C283 H28H 0.9800
C283 H28I 0.9800
C284 H28J 0.9800
C284 H28K 0.9800
C284 H28L 0.9800
C285 H28M 0.9800
C285 H28N 0.9800
C285 H28O 0.9800
C286 H28P 0.9800
C286 H28Q 0.9800
C286 H28R 0.9800
